data_7038858
loop_
_publ_author_name
'Murashima, Kensuke'
'Karasawa, Satoru'
'Yoza, Kenji'
'Inagaki, Yuji'
'Koga, Noboru'

_publ_section_title
;
 3- and 4-(\a-diazobenzyl)pyridine-N-oxides as photoresponsive magnetic
 couplers for 2p-4f heterospin systems: formation of carbene-Tb(III) and
 carbene-Dy(III) single-molecule magnets.
;
_journal_issue 16
_journal_name_full 'Dalton transactions (Cambridge, England : 2003)'
_journal_page_first 7067
_journal_page_last 7077
_journal_paper_doi 10.1039/c6dt00420b
_journal_volume 45
_journal_year 2016
_chemical_formula_sum 'C74 H44 Cl6 Dy2 F18 N6 O14 S6'
_chemical_formula_weight 2312.24
_chemical_name_systematic
; 
 ? 
;
_space_group_IT_number 14
_symmetry_cell_setting monoclinic
_symmetry_space_group_name_Hall '-P 2yn'
_symmetry_space_group_name_H-M 'P 1 21/n 1'
_atom_sites_solution_hydrogens geom
_atom_sites_solution_primary direct
_atom_sites_solution_secondary difmap
_audit_creation_method SHELXL-97
_audit_update_record
;
2015-10-29 deposited with the CCDC.
2016-03-04 downloaded from the CCDC.
;
_cell_angle_alpha 90.00
_cell_angle_beta 96.0290(11)
_cell_angle_gamma 90.00
_cell_formula_units_Z 2
_cell_length_a 14.9627(13)
_cell_length_b 16.7262(15)
_cell_length_c 17.1610(15)
_cell_measurement_temperature 90
_cell_volume 4271.1(7)
_computing_structure_refinement 'SHELXL-97 (Sheldrick, 2008)'
_computing_structure_solution 'SHELXS-97 (Sheldrick, 2008)'
_diffrn_ambient_temperature 90
_diffrn_detector_area_resol_mean 8.333
_diffrn_measured_fraction_theta_full 0.987
_diffrn_measured_fraction_theta_max 0.987
_diffrn_measurement_device_type 'Bruker APEX-II CCD'
_diffrn_measurement_method '\f and \w scans'
_diffrn_radiation_monochromator graphite
_diffrn_radiation_source 'fine-focus sealed tube'
_diffrn_radiation_type MoK\a
_diffrn_radiation_wavelength 0.71073
_diffrn_reflns_av_R_equivalents 0.0510
_diffrn_reflns_av_sigmaI/netI 0.0429
_diffrn_reflns_limit_h_max 19
_diffrn_reflns_limit_h_min -17
_diffrn_reflns_limit_k_max 21
_diffrn_reflns_limit_k_min -19
_diffrn_reflns_limit_l_max 22
_diffrn_reflns_limit_l_min -21
_diffrn_reflns_number 23726
_diffrn_reflns_theta_full 27.19
_diffrn_reflns_theta_max 27.19
_diffrn_reflns_theta_min 1.70
_exptl_absorpt_coefficient_mu 2.174
_exptl_crystal_colour red
_exptl_crystal_density_diffrn 1.796
_exptl_crystal_density_method 'not measured'
_exptl_crystal_description brick
_exptl_crystal_F_000 2264
_exptl_crystal_size_max 0.3
_exptl_crystal_size_mid 0.3
_exptl_crystal_size_min 0.2
_refine_diff_density_max 1.464
_refine_diff_density_min -1.062
_refine_diff_density_rms 0.106
_refine_ls_extinction_method none
_refine_ls_goodness_of_fit_ref 1.022
_refine_ls_hydrogen_treatment mixed
_refine_ls_matrix_type full
_refine_ls_number_parameters 741
_refine_ls_number_reflns 9382
_refine_ls_number_restraints 1365
_refine_ls_restrained_S_all 1.005
_refine_ls_R_factor_all 0.0492
_refine_ls_R_factor_gt 0.0410
_refine_ls_shift/su_max 0.001
_refine_ls_shift/su_mean 0.000
_refine_ls_structure_factor_coef Fsqd
_refine_ls_weighting_details 'calc w=1/[\s^2^(Fo^2^)+(0.0492P)^2^+11.0039P] where P=(Fo^2^+2Fc^2^)/3'
_refine_ls_weighting_scheme calc
_refine_ls_wR_factor_gt 0.1053
_refine_ls_wR_factor_ref 0.1143
_reflns_number_gt 8026
_reflns_number_total 9382
_reflns_threshold_expression >2sigma(I)
_cod_data_source_file c6dt00420b2.cif
_cod_data_source_block 3d_Dy
_cod_depositor_comments
;
The following automatic conversions were performed:

'_symmetry_cell_setting' value 'Monoclinic' changed to 'monoclinic'
according to
/usr/data/users/saulius/crontab/automatic-downloads/rss-feeds/RSC/lib/dictionaries/cif_core.dic
dictionary named 'cif_core.dic' version 2.4.2 from 2011-04-26.

Automatic conversion script
Id: cif_fix_values 4268 2015-11-12 08:31:59Z antanas 

 Adding full bibliography for 7038855--7038859.cif.
;
_cod_original_sg_symbol_H-M P2(1)/n
_cod_database_code 7038858

loop_
_symmetry_equiv_pos_as_xyz
'x, y, z'
'-x+1/2, y+1/2, -z+1/2'
'-x, -y, -z'
'x-1/2, -y-1/2, z-1/2'

loop_
_atom_site_label
_atom_site_type_symbol
_atom_site_fract_x
_atom_site_fract_y
_atom_site_fract_z
_atom_site_U_iso_or_equiv
_atom_site_adp_type
_atom_site_occupancy
_atom_site_symmetry_multiplicity
_atom_site_calc_flag
_atom_site_refinement_flags
_atom_site_disorder_assembly
_atom_site_disorder_group
C2 C 0.5090(3) 0.2809(3) 0.6494(2) 0.0386(9) Uani 1 1 d U . .
H2A H 0.4866 0.2500 0.6880 0.046 Uiso 1 1 calc R . .
C011 C 0.7270(4) 0.5113(3) 0.3818(3) 0.0561(13) Uani 1 1 d U B .
C012 C 0.6755(3) 0.5930(3) 0.7305(3) 0.0476(11) Uani 1 1 d U . .
H01A H 0.7216 0.6303 0.7393 0.057 Uiso 1 1 calc R . .
C013 C 0.6033(3) 0.2991(3) 0.3325(2) 0.0459(10) Uani 1 1 d U B .
C015 C 0.6340(3) 0.5823(3) 0.6561(2) 0.0440(10) Uani 1 1 d U A .
H01B H 0.6509 0.6130 0.6149 0.053 Uiso 1 1 calc R . .
C018 C 0.7983(3) 0.5216(3) 0.4362(3) 0.0541(12) Uani 1 1 d U . .
H01D H 0.8530 0.5371 0.4196 0.065 Uiso 1 1 calc R . .
C019 C 0.6921(3) 0.2764(3) 0.3470(3) 0.0483(11) Uani 1 1 d U . .
H01E H 0.7198 0.2511 0.3077 0.058 Uiso 1 1 calc R . .
C20 C 0.6495(3) 0.5491(3) 0.7929(2) 0.0438(10) Uani 1 1 d U A .
C21 C 0.6929(4) 0.5590(3) 0.8717(2) 0.0528(12) Uani 1 1 d U . .
C1A C 0.6880(5) 0.5145(3) 0.9416(3) 0.051(2) Uani 0.595(5) 1 d PGU A -1
C2A C 0.6889(3) 0.4315(3) 0.9388(2) 0.0388(15) Uani 0.595(5) 1 d PGU A -1
H2AA H 0.6971 0.4055 0.8922 0.047 Uiso 0.595(5) 1 calc PR A -1
C3A C 0.6776(4) 0.3873(3) 1.0057(3) 0.0483(18) Uani 0.595(5) 1 d PGU A -1
H3AA H 0.6782 0.3317 1.0038 0.058 Uiso 0.595(5) 1 calc PR A -1
C4A C 0.6653(5) 0.4262(4) 1.0754(2) 0.063(3) Uani 0.595(5) 1 d PGU A -1
H4AA H 0.6577 0.3966 1.1201 0.075 Uiso 0.595(5) 1 calc PR A -1
C5A C 0.6644(5) 0.5092(4) 1.0782(3) 0.083(3) Uani 0.595(5) 1 d PGU A -1
H5AA H 0.6562 0.5352 1.1248 0.100 Uiso 0.595(5) 1 calc PR A -1
C6A C 0.6757(6) 0.5534(3) 1.0113(3) 0.074(3) Uani 0.595(5) 1 d PGU A -1
H6AA H 0.6751 0.6090 1.0132 0.089 Uiso 0.595(5) 1 calc PR A -1
C1B C 0.6583(5) 0.5160(6) 0.9444(4) 0.039(3) Uani 0.405(5) 1 d PGU A -2
C2B C 0.7181(4) 0.4708(6) 0.9939(5) 0.061(3) Uani 0.405(5) 1 d PGU A -2
H2BA H 0.7765 0.4628 0.9817 0.073 Uiso 0.405(5) 1 calc PR A -2
C3B C 0.6905(6) 0.4375(6) 1.0616(5) 0.063(3) Uani 0.405(5) 1 d PGU A -2
H3BA H 0.7304 0.4073 1.0947 0.076 Uiso 0.405(5) 1 calc PR A -2
C4B C 0.6031(6) 0.4495(6) 1.0799(4) 0.058(3) Uani 0.405(5) 1 d PGU A -2
H4BA H 0.5847 0.4272 1.1252 0.070 Uiso 0.405(5) 1 calc PR A -2
C5B C 0.5434(4) 0.4946(6) 1.0304(5) 0.066(3) Uani 0.405(5) 1 d PGU A -2
H5BA H 0.4849 0.5026 1.0426 0.079 Uiso 0.405(5) 1 calc PR A -2
C6B C 0.5710(5) 0.5279(6) 0.9627(4) 0.056(3) Uani 0.405(5) 1 d PGU A -2
H6BA H 0.5310 0.5581 0.9295 0.067 Uiso 0.405(5) 1 calc PR A -2
C22 C 0.5524(4) 0.2747(4) 0.2539(3) 0.0577(13) Uani 1 1 d U . .
N1 N 0.7542(4) 0.6142(4) 0.8824(2) 0.0763(15) Uani 1 1 d U A .
C1C C 0.7421(3) 0.2907(3) 0.4203(2) 0.0420(9) Uani 1 1 d U B .
C2C C 0.8344(3) 0.2611(3) 0.4361(2) 0.0440(10) Uani 1 1 d DU . .
C3C C 0.8881(7) 0.2204(8) 0.3906(5) 0.053(2) Uani 0.802(6) 1 d PDU B 1
H3CA H 0.8706 0.2071 0.3386 0.064 Uiso 0.802(6) 1 calc PR B 1
C4C C 0.9723(5) 0.2004(8) 0.4293(5) 0.061(2) Uani 0.802(6) 1 d PDU B 1
H4CA H 1.0163 0.1721 0.4065 0.073 Uiso 0.802(6) 1 calc PR B 1
C5C C 0.9815(5) 0.2276(5) 0.5045(4) 0.056(2) Uani 0.802(6) 1 d PDU B 1
H5CA H 1.0329 0.2200 0.5392 0.067 Uiso 0.802(6) 1 calc PR B 1
C3D C 0.8861(16) 0.2781(17) 0.5042(10) 0.049(5) Uani 0.198(6) 1 d PDU B 2
H3DA H 0.8654 0.3061 0.5455 0.059 Uiso 0.198(6) 1 calc PR B 2
C4D C 0.9737(18) 0.249(2) 0.5050(14) 0.055(5) Uani 0.198(6) 1 d PDU B 2
H4DA H 1.0183 0.2557 0.5465 0.066 Uiso 0.198(6) 1 calc PR B 2
C5D C 0.9856(18) 0.209(3) 0.4379(18) 0.056(5) Uani 0.198(6) 1 d PDU B 2
H5DA H 1.0384 0.1823 0.4297 0.067 Uiso 0.198(6) 1 calc PR B 2
C1E C 0.7929(3) 0.5097(3) 0.5172(3) 0.0433(10) Uani 1 1 d U C .
C2E C 0.8708(3) 0.5307(3) 0.5727(3) 0.0470(10) Uani 1 1 d DU . .
C3E C 0.9485(6) 0.5681(6) 0.5603(6) 0.060(2) Uani 0.846(6) 1 d PDU C 1
H3EA H 0.9601 0.5862 0.5111 0.072 Uiso 0.846(6) 1 calc PR C 1
C4E C 1.0097(5) 0.5773(7) 0.6267(5) 0.064(2) Uani 0.846(6) 1 d PDU C 1
H4EA H 1.0650 0.6028 0.6271 0.077 Uiso 0.846(6) 1 calc PR C 1
C5E C 0.9784(4) 0.5443(7) 0.6910(4) 0.0618(19) Uani 0.846(6) 1 d PDU C 1
H5EA H 1.0102 0.5438 0.7406 0.074 Uiso 0.846(6) 1 calc PR C 1
C3F C 0.880(2) 0.512(2) 0.6500(9) 0.056(6) Uani 0.154(6) 1 d PDU C 2
H3FA H 0.8380 0.4821 0.6746 0.068 Uiso 0.154(6) 1 calc PR C 2
C4F C 0.959(3) 0.543(4) 0.6877(13) 0.062(5) Uani 0.154(6) 1 d PDU C 2
H4FA H 0.9776 0.5363 0.7408 0.075 Uiso 0.154(6) 1 calc PR C 2
C5F C 1.007(3) 0.584(4) 0.6381(17) 0.063(6) Uani 0.154(6) 1 d PDU C 2
H5FA H 1.0620 0.6081 0.6537 0.075 Uiso 0.154(6) 1 calc PR C 2
C1G C 0.5975(2) 0.3119(2) 0.6623(2) 0.0336(8) Uani 1 1 d U D .
C2G C 0.6528(2) 0.2907(2) 0.7351(2) 0.0360(8) Uani 1 1 d DU . .
C3G C 0.6333(4) 0.2465(5) 0.7977(4) 0.0412(13) Uani 0.943(5) 1 d PDU D 1
H3GA H 0.5781 0.2217 0.8002 0.049 Uiso 0.943(5) 1 calc PR D 1
C4G C 0.7042(4) 0.2415(4) 0.8583(3) 0.0515(16) Uani 0.943(5) 1 d PDU D 1
H4GA H 0.7011 0.2140 0.9050 0.062 Uiso 0.943(5) 1 calc PR D 1
C5G C 0.7777(4) 0.2820(4) 0.8396(3) 0.0591(19) Uani 0.943(5) 1 d PDU D 1
H5GA H 0.8312 0.2852 0.8722 0.071 Uiso 0.943(5) 1 calc PR D 1
C3H C 0.7416(14) 0.308(4) 0.750(3) 0.047(6) Uani 0.057(5) 1 d PDU D 2
H3HA H 0.7737 0.3395 0.7185 0.056 Uiso 0.057(5) 1 calc PR D 2
C4H C 0.778(3) 0.272(7) 0.820(4) 0.049(6) Uani 0.057(5) 1 d PDU D 2
H4HA H 0.8385 0.2771 0.8400 0.059 Uiso 0.057(5) 1 calc PR D 2
C5H C 0.717(3) 0.230(7) 0.856(4) 0.049(6) Uani 0.057(5) 1 d PDU D 2
H5HA H 0.7296 0.2041 0.9031 0.058 Uiso 0.057(5) 1 calc PR D 2
C01L C 0.3617(3) 0.2571(4) 0.5722(3) 0.0589(13) Uani 1 1 d U . .
C01N C 0.7382(5) 0.5307(5) 0.2964(3) 0.0754(18) Uani 1 1 d U . .
C00P C 0.5383(3) 0.4856(3) 0.7014(2) 0.0386(9) Uani 1 1 d U A .
H00A H 0.4906 0.4503 0.6910 0.046 Uiso 1 1 calc R . .
C00Q C 0.4555(3) 0.2958(3) 0.5803(2) 0.0414(9) Uani 1 1 d U B .
C00S C 0.5781(3) 0.4954(3) 0.7772(2) 0.0412(10) Uani 1 1 d U . .
H00D H 0.5574 0.4662 0.8178 0.049 Uiso 1 1 calc R A .
C1S C 0.4691(5) 0.9382(5) 0.6105(9) 0.146(4) Uani 0.767(4) 1 d PDU E 1
H1SA H 0.4551 0.9170 0.6611 0.175 Uiso 0.767(4) 1 calc PR E 1
C1T C 0.4673(14) 0.9382(10) 0.5590(15) 0.146(4) Uani 0.233(4) 1 d PDU . 2
H1TA H 0.4292 0.9506 0.5105 0.175 Uiso 0.233(4) 1 calc PR E 2
Cl1S Cl 0.4368(3) 0.8621(2) 0.5486(2) 0.1198(12) Uani 0.767(4) 1 d PDU E 1
Cl2S Cl 0.58236(13) 0.95717(14) 0.62813(12) 0.0749(7) Uani 0.767(4) 1 d PDU E 1
Cl3S Cl 0.4022(2) 1.0220(2) 0.60014(18) 0.1262(14) Uani 0.767(4) 1 d PDU E 1
Cl1T Cl 0.4947(9) 0.8409(9) 0.5438(9) 0.163(6) Uani 0.233(4) 1 d PDU E 2
Cl2T Cl 0.5510(16) 1.0067(11) 0.5566(18) 0.352(15) Uani 0.233(4) 1 d PDU . 2
Cl3T Cl 0.3946(8) 0.9534(10) 0.6280(8) 0.152(5) Uani 0.233(4) 1 d PDU E 2
Dy01 Dy 0.594239(12) 0.412824(12) 0.490725(9) 0.03553(8) Uani 1 1 d U . .
F1 F 0.3369(2) 0.2254(3) 0.6365(2) 0.0887(12) Uani 1 1 d U . .
F2 F 0.29975(19) 0.3076(2) 0.5412(2) 0.0800(10) Uani 1 1 d U . .
F3 F 0.3585(2) 0.1962(2) 0.5203(2) 0.0824(11) Uani 1 1 d U . .
F00I F 0.6024(3) 0.2379(3) 0.20597(19) 0.0951(14) Uani 1 1 d U . .
F00K F 0.5170(3) 0.3366(2) 0.21571(17) 0.0910(13) Uani 1 1 d U . .
F00M F 0.4853(3) 0.2265(3) 0.2648(2) 0.0966(13) Uani 1 1 d U . .
F00N F 0.8158(3) 0.5672(3) 0.2853(2) 0.1049(15) Uani 1 1 d U . .
F00V F 0.6741(3) 0.5794(3) 0.2664(2) 0.1144(18) Uani 1 1 d U . .
F00W F 0.7360(3) 0.4662(3) 0.2533(2) 0.1050(15) Uani 1 1 d U . .
N00J N 0.5690(2) 0.5274(2) 0.64294(17) 0.0379(8) Uani 1 1 d U . .
N01M N 0.8072(5) 0.6636(5) 0.8933(3) 0.115(3) Uani 1 1 d U . .
O1 O 0.63204(17) 0.35743(17) 0.61565(15) 0.0342(6) Uani 1 1 d U . .
O2 O 0.72429(18) 0.48323(18) 0.54498(16) 0.0397(6) Uani 1 1 d U . .
O3 O 0.53279(18) 0.51380(19) 0.56847(14) 0.0392(7) Uani 1 1 d U . .
O009 O 0.71178(19) 0.32817(19) 0.47559(16) 0.0421(7) Uani 1 1 d U . .
O00C O 0.6490(2) 0.4850(2) 0.39090(17) 0.0534(8) Uani 1 1 d U . .
O00E O 0.5554(2) 0.3369(2) 0.37654(16) 0.0470(8) Uani 1 1 d U . .
O00F O 0.47321(19) 0.3345(2) 0.52156(16) 0.0428(7) Uani 1 1 d U . .
S1C S 0.88833(12) 0.27724(13) 0.52817(11) 0.0460(5) Uani 0.802(6) 1 d PDU B 1
S1D S 0.8934(8) 0.2129(10) 0.3702(7) 0.055(3) Uani 0.198(6) 1 d PDU B 2
S1E S 0.87336(12) 0.50386(13) 0.66963(11) 0.0519(5) Uani 0.846(6) 1 d PDU C 1
S1F S 0.9565(11) 0.5871(10) 0.5443(12) 0.075(4) Uani 0.154(6) 1 d PDU C 2
S1G S 0.76116(8) 0.32645(8) 0.74964(7) 0.0476(4) Uani 0.943(5) 1 d PDU D 1
S1H S 0.613(2) 0.231(2) 0.8039(18) 0.046(6) Uani 0.057(5) 1 d PDU D 2

loop_
_atom_site_aniso_label
_atom_site_aniso_U_11
_atom_site_aniso_U_22
_atom_site_aniso_U_33
_atom_site_aniso_U_23
_atom_site_aniso_U_13
_atom_site_aniso_U_12
C2 0.0304(18) 0.052(2) 0.0319(19) 0.0003(18) -0.0038(15) -0.0021(17)
C011 0.061(3) 0.069(3) 0.041(2) 0.021(2) 0.020(2) 0.030(2)
C012 0.048(2) 0.066(3) 0.027(2) -0.0051(19) -0.0100(17) 0.007(2)
C013 0.049(2) 0.058(3) 0.030(2) -0.0039(19) -0.0003(17) 0.018(2)
C015 0.045(2) 0.060(3) 0.0252(19) 0.0038(18) -0.0049(17) 0.012(2)
C018 0.049(2) 0.064(3) 0.052(3) 0.018(2) 0.019(2) 0.017(2)
C019 0.050(2) 0.063(3) 0.031(2) -0.003(2) 0.0027(18) 0.019(2)
C20 0.052(2) 0.055(3) 0.0223(18) -0.0041(18) -0.0088(16) 0.016(2)
C21 0.069(3) 0.060(3) 0.025(2) -0.001(2) -0.0149(19) 0.003(2)
C1A 0.066(5) 0.054(4) 0.030(4) -0.002(3) -0.015(3) 0.008(4)
C2A 0.031(3) 0.051(4) 0.032(3) -0.003(3) -0.009(2) 0.002(3)
C3A 0.037(3) 0.064(4) 0.040(4) 0.011(3) -0.013(3) 0.001(3)
C4A 0.071(6) 0.083(6) 0.033(4) 0.017(4) -0.004(4) 0.002(5)
C5A 0.128(7) 0.086(6) 0.033(4) 0.001(4) -0.003(5) 0.012(6)
C6A 0.121(7) 0.065(5) 0.033(4) 0.000(4) -0.006(4) 0.013(5)
C1B 0.039(5) 0.052(5) 0.021(4) -0.001(4) -0.015(3) 0.004(4)
C2B 0.053(5) 0.087(6) 0.041(5) 0.017(5) 0.000(4) 0.021(5)
C3B 0.065(7) 0.091(7) 0.035(5) 0.015(5) 0.013(5) 0.022(6)
C4B 0.059(6) 0.084(7) 0.032(5) 0.003(5) 0.007(5) -0.005(6)
C5B 0.057(6) 0.106(9) 0.035(5) -0.005(6) 0.007(5) -0.001(6)
C6B 0.051(6) 0.079(7) 0.038(5) -0.006(5) 0.001(4) 0.018(6)
C22 0.065(3) 0.077(3) 0.030(2) -0.009(2) -0.003(2) 0.027(3)
N1 0.090(4) 0.105(4) 0.028(2) 0.006(2) -0.021(2) -0.020(3)
C1C 0.041(2) 0.050(2) 0.035(2) 0.0029(19) 0.0066(17) 0.0125(19)
C2C 0.035(2) 0.057(3) 0.041(2) 0.002(2) 0.0063(17) 0.0097(19)
C3C 0.045(4) 0.066(5) 0.050(5) -0.004(4) 0.010(4) 0.014(3)
C4C 0.038(3) 0.079(5) 0.068(4) -0.012(4) 0.013(3) 0.014(4)
C5C 0.035(3) 0.067(5) 0.064(4) -0.002(3) 0.000(3) 0.020(3)
C3D 0.035(8) 0.058(9) 0.053(9) -0.003(8) 0.001(8) 0.005(8)
C4D 0.042(8) 0.061(9) 0.059(8) -0.004(7) -0.002(7) 0.009(7)
C5D 0.034(8) 0.070(9) 0.062(9) 0.000(8) 0.000(8) 0.010(8)
C1E 0.039(2) 0.045(2) 0.048(2) 0.0089(19) 0.0114(18) 0.0163(18)
C2E 0.039(2) 0.045(2) 0.060(3) 0.007(2) 0.0169(19) 0.0128(18)
C3E 0.048(4) 0.051(5) 0.085(5) 0.002(4) 0.030(3) -0.004(3)
C4E 0.037(3) 0.062(4) 0.097(5) -0.008(4) 0.023(3) -0.002(3)
C5E 0.028(3) 0.063(4) 0.092(4) 0.001(3) -0.003(3) 0.002(3)
C3F 0.036(9) 0.057(9) 0.076(10) 0.003(9) 0.007(9) 0.009(8)
C4F 0.040(9) 0.063(8) 0.082(9) 0.004(8) 0.001(8) 0.004(8)
C5F 0.041(9) 0.061(9) 0.088(9) -0.004(9) 0.010(9) 0.001(9)
C1G 0.0314(18) 0.042(2) 0.0255(17) 0.0009(16) -0.0052(14) 0.0060(16)
C2G 0.0292(17) 0.046(2) 0.0304(18) 0.0034(17) -0.0085(14) -0.0018(16)
C3G 0.036(3) 0.053(4) 0.032(2) 0.012(2) -0.003(2) -0.010(2)
C4G 0.055(3) 0.062(4) 0.034(2) 0.019(2) -0.011(2) -0.006(3)
C5G 0.056(3) 0.074(4) 0.041(3) 0.024(3) -0.025(2) -0.012(3)
C3H 0.045(10) 0.055(10) 0.038(10) 0.009(9) -0.007(9) -0.005(9)
C4H 0.047(9) 0.059(9) 0.040(9) 0.012(9) -0.007(8) -0.005(8)
C5H 0.047(10) 0.058(10) 0.037(10) 0.014(9) -0.010(9) -0.005(9)
C01L 0.038(2) 0.083(4) 0.052(3) -0.009(3) -0.014(2) -0.004(2)
C01N 0.088(4) 0.098(4) 0.045(3) 0.030(3) 0.028(3) 0.030(4)
C00P 0.043(2) 0.048(2) 0.0228(17) -0.0031(16) -0.0067(15) 0.0154(18)
C00Q 0.0310(18) 0.052(2) 0.038(2) -0.0070(19) -0.0097(16) 0.0043(17)
C00S 0.049(2) 0.053(2) 0.0198(17) 0.0000(17) -0.0079(15) 0.0176(19)
C1S 0.124(7) 0.138(7) 0.163(9) -0.042(7) -0.047(7) 0.067(6)
C1T 0.124(7) 0.138(7) 0.163(9) -0.042(7) -0.047(7) 0.067(6)
Cl1S 0.114(3) 0.101(2) 0.142(3) 0.012(2) 0.005(2) -0.013(2)
Cl2S 0.0691(12) 0.0924(16) 0.0611(12) -0.0005(10) -0.0037(9) 0.0242(11)
Cl3S 0.137(3) 0.148(3) 0.0925(19) 0.0214(18) 0.0074(17) 0.087(2)
Cl1T 0.095(7) 0.221(13) 0.166(11) -0.018(10) -0.024(8) 0.003(9)
Cl2T 0.34(2) 0.37(2) 0.35(2) -0.001(16) 0.026(16) -0.004(16)
Cl3T 0.101(7) 0.192(11) 0.161(10) 0.038(9) 0.006(7) 0.022(8)
Dy01 0.03403(11) 0.05162(14) 0.01939(10) 0.00163(7) -0.00440(7) 0.01504(8)
F1 0.0502(17) 0.146(4) 0.066(2) 0.007(2) -0.0108(15) -0.041(2)
F2 0.0340(14) 0.089(2) 0.110(3) -0.006(2) -0.0249(16) 0.0044(15)
F3 0.071(2) 0.080(2) 0.089(2) -0.026(2) -0.0233(18) -0.0156(18)
F00I 0.089(2) 0.143(3) 0.0484(18) -0.045(2) -0.0155(16) 0.059(2)
F00K 0.128(3) 0.105(3) 0.0344(15) -0.0097(17) -0.0220(17) 0.061(2)
F00M 0.093(3) 0.137(4) 0.054(2) -0.016(2) -0.0180(18) -0.026(3)
F00N 0.109(3) 0.145(4) 0.067(2) 0.044(3) 0.041(2) 0.010(3)
F00V 0.112(3) 0.169(4) 0.068(2) 0.074(3) 0.035(2) 0.068(3)
F00W 0.148(4) 0.130(4) 0.0414(18) 0.015(2) 0.031(2) 0.029(3)
N00J 0.0390(17) 0.055(2) 0.0169(14) -0.0015(14) -0.0082(12) 0.0173(15)
N01M 0.130(5) 0.158(6) 0.049(3) 0.013(4) -0.028(3) -0.061(5)
O1 0.0291(12) 0.0451(15) 0.0268(13) 0.0055(12) -0.0053(10) 0.0050(11)
O2 0.0346(14) 0.0509(17) 0.0340(14) 0.0091(13) 0.0058(11) 0.0095(12)
O3 0.0402(14) 0.0586(18) 0.0160(12) -0.0025(12) -0.0103(10) 0.0188(13)
O009 0.0387(14) 0.0587(18) 0.0281(13) -0.0030(13) -0.0014(11) 0.0206(14)
O00C 0.0564(19) 0.073(2) 0.0308(15) 0.0167(15) 0.0059(13) 0.0232(17)
O00E 0.0447(16) 0.065(2) 0.0291(14) -0.0068(14) -0.0056(12) 0.0224(15)
O00F 0.0365(14) 0.0606(19) 0.0280(14) 0.0004(13) -0.0113(11) 0.0045(14)
S1C 0.0317(7) 0.0632(10) 0.0425(9) 0.0001(8) 0.0006(6) 0.0099(6)
S1D 0.044(4) 0.069(5) 0.052(5) -0.012(4) 0.015(3) 0.012(3)
S1E 0.0322(7) 0.0649(10) 0.0565(10) 0.0167(8) -0.0057(6) -0.0045(6)
S1F 0.063(6) 0.052(7) 0.118(9) -0.020(6) 0.052(6) -0.013(5)
S1G 0.0378(6) 0.0615(9) 0.0389(6) 0.0212(6) -0.0186(5) -0.0153(5)
S1H 0.047(11) 0.054(10) 0.036(9) 0.023(8) 0.008(8) -0.010(9)

loop_
_atom_type_symbol
_atom_type_description
_atom_type_scat_dispersion_real
_atom_type_scat_dispersion_imag
_atom_type_scat_source
C C 0.0033 0.0016 'International Tables Vol C Tables 4.2.6.8 and 6.1.1.4'
H H 0.0000 0.0000 'International Tables Vol C Tables 4.2.6.8 and 6.1.1.4'
N N 0.0061 0.0033 'International Tables Vol C Tables 4.2.6.8 and 6.1.1.4'
O O 0.0106 0.0060 'International Tables Vol C Tables 4.2.6.8 and 6.1.1.4'
F F 0.0171 0.0103 'International Tables Vol C Tables 4.2.6.8 and 6.1.1.4'
S S 0.1246 0.1234 'International Tables Vol C Tables 4.2.6.8 and 6.1.1.4'
Cl Cl 0.1484 0.1585 'International Tables Vol C Tables 4.2.6.8 and 6.1.1.4'
Dy Dy -0.1892 4.4098 'International Tables Vol C Tables 4.2.6.8 and 6.1.1.4'

loop_
_geom_angle_atom_site_label_1
_geom_angle_atom_site_label_2
_geom_angle_atom_site_label_3
_geom_angle
_geom_angle_site_symmetry_1
_geom_angle_site_symmetry_3
C00Q C2 C1G 121.1(4) . .
O00C C011 C018 128.9(4) . .
O00C C011 C01N 112.7(5) . .
C018 C011 C01N 118.4(5) . .
C015 C012 C20 120.8(5) . .
O00E C013 C019 128.7(4) . .
O00E C013 C22 113.5(4) . .
C019 C013 C22 117.7(4) . .
N00J C015 C012 119.8(4) . .
C011 C018 C1E 122.4(5) . .
C013 C019 C1C 121.5(4) . .
C012 C20 C00S 117.5(4) . .
C012 C20 C21 121.7(5) . .
C00S C20 C21 120.8(4) . .
N1 C21 C1A 110.5(4) . .
N1 C21 C20 117.0(5) . .
C1A C21 C20 132.2(5) . .
N1 C21 C1B 119.9(5) . .
C1A C21 C1B 16.3(4) . .
C20 C21 C1B 122.4(5) . .
C2A C1A C6A 120.0 . .
C2A C1A C21 119.5(4) . .
C6A C1A C21 120.3(4) . .
C1A C2A C3A 120.0 . .
C2A C3A C4A 120.0 . .
C5A C4A C3A 120.0 . .
C6A C5A C4A 120.0 . .
C5A C6A C1A 120.0 . .
C2B C1B C6B 120.0 . .
C2B C1B C21 119.3(5) . .
C6B C1B C21 120.6(5) . .
C1B C2B C3B 120.0 . .
C4B C3B C2B 120.0 . .
C3B C4B C5B 120.0 . .
C4B C5B C6B 120.0 . .
C5B C6B C1B 120.0 . .
F00K C22 F00M 106.4(5) . .
F00K C22 F00I 106.5(4) . .
F00M C22 F00I 107.0(5) . .
F00K C22 C013 111.6(5) . .
F00M C22 C013 110.7(4) . .
F00I C22 C013 114.2(4) . .
N01M N1 C21 178.3(8) . .
O009 C1C C019 123.7(4) . .
O009 C1C C2C 115.8(4) . .
C019 C1C C2C 120.5(4) . .
C3D C2C C3C 106.3(12) . .
C3D C2C C1C 121.8(11) . .
C3C C2C C1C 131.6(5) . .
C3D C2C S1D 112.3(12) . .
C3C C2C S1D 6.4(8) . .
C1C C2C S1D 125.4(5) . .
C3D C2C S1C 7.5(13) . .
C3C C2C S1C 111.0(5) . .
C1C C2C S1C 117.4(3) . .
S1D C2C S1C 117.2(5) . .
C2C C3C C4C 113.8(7) . .
C5C C4C C3C 111.4(6) . .
C4C C5C S1C 112.6(4) . .
C2C C3D C4D 112.6(12) . .
C5D C4D C3D 111.7(8) . .
C4D C5D S1D 112.9(8) . .
O2 C1E C018 123.8(4) . .
O2 C1E C2E 117.5(4) . .
C018 C1E C2E 118.7(4) . .
C3F C2E C3E 105.4(15) . .
C3F C2E C1E 124.5(14) . .
C3E C2E C1E 130.0(5) . .
C3F C2E S1F 114.3(15) . .
C3E C2E S1F 10.5(11) . .
C1E C2E S1F 121.1(8) . .
C3F C2E S1E 4.5(14) . .
C3E C2E S1E 109.9(5) . .
C1E C2E S1E 120.1(3) . .
S1F C2E S1E 118.8(8) . .
C2E C3E C4E 115.0(6) . .
C5E C4E C3E 111.5(6) . .
C4E C5E S1E 111.9(5) . .
C2E C3F C4F 110.8(15) . .
C5F C4F C3F 112.3(9) . .
C4F C5F S1F 113.5(9) . .
O1 C1G C2 124.2(3) . .
O1 C1G C2G 117.1(3) . .
C2 C1G C2G 118.6(4) . .
C3H C2G C3G 104(2) . .
C3H C2G C1G 124(2) . .
C3G C2G C1G 130.9(4) . .
C3H C2G S1H 113.5(18) . .
C3G C2G S1H 9.5(13) . .
C1G C2G S1H 121.6(12) . .
C3H C2G S1G 8(3) . .
C3G C2G S1G 110.5(3) . .
C1G C2G S1G 118.6(3) . .
S1H C2G S1G 119.9(12) . .
C2G C3G C4G 114.1(5) . .
C5G C4G C3G 111.2(4) . .
C4G C5G S1G 112.8(3) . .
C2G C3H C4H 111.5(18) . .
C5H C4H C3H 112.2(10) . .
C4H C5H S1H 113.2(9) . .
F1 C01L F2 110.3(5) . .
F1 C01L F3 104.8(5) . .
F2 C01L F3 103.9(4) . .
F1 C01L C00Q 115.5(4) . .
F2 C01L C00Q 111.2(5) . .
F3 C01L C00Q 110.2(4) . .
F00W C01N F00V 108.4(6) . .
F00W C01N F00N 105.5(5) . .
F00V C01N F00N 105.5(5) . .
F00W C01N C011 111.6(5) . .
F00V C01N C011 110.8(5) . .
F00N C01N C011 114.6(6) . .
N00J C00P C00S 119.7(4) . .
O00F C00Q C2 129.3(4) . .
O00F C00Q C01L 114.4(4) . .
C2 C00Q C01L 116.3(4) . .
C00P C00S C20 120.1(4) . .
Cl1S C1S Cl2S 117.4(5) . .
Cl1S C1S Cl3S 114.9(5) . .
Cl2S C1S Cl3S 114.8(5) . .
Cl2T C1T Cl1T 116.8(8) . .
Cl2T C1T Cl3T 116.1(8) . .
Cl1T C1T Cl3T 115.4(8) . .
Cl2T C1T Cl2T 73.4(19) . 3_676
Cl1T C1T Cl2T 105.9(14) . 3_676
Cl3T C1T Cl2T 122.6(16) . 3_676
C1T Cl2T C1T 106.6(19) . 3_676
C1T Cl2T Cl2T 62.7(12) . 3_676
C1T Cl2T Cl2T 43.9(11) 3_676 3_676
O009 Dy01 O00C 84.42(11) . .
O009 Dy01 O00F 107.51(12) . .
O00C Dy01 O00F 143.29(11) . .
O009 Dy01 O1 75.28(9) . .
O00C Dy01 O1 144.19(10) . .
O00F Dy01 O1 71.99(9) . .
O009 Dy01 O00E 72.43(10) . .
O00C Dy01 O00E 75.00(13) . .
O00F Dy01 O00E 75.95(11) . .
O1 Dy01 O00E 124.12(11) . .
O009 Dy01 O2 75.20(11) . .
O00C Dy01 O2 72.12(11) . .
O00F Dy01 O2 144.01(9) . .
O1 Dy01 O2 74.30(9) . .
O00E Dy01 O2 135.43(10) . .
O009 Dy01 O3 147.37(9) . .
O00C Dy01 O3 103.36(11) . .
O00F Dy01 O3 85.25(11) . .
O1 Dy01 O3 80.77(9) . .
O00E Dy01 O3 140.17(9) . .
O2 Dy01 O3 77.23(9) . .
O009 Dy01 O3 148.36(9) . 3_666
O00C Dy01 O3 75.29(10) . 3_666
O00F Dy01 O3 77.55(10) . 3_666
O1 Dy01 O3 133.86(9) . 3_666
O00E Dy01 O3 78.95(9) . 3_666
O2 Dy01 O3 119.47(11) . 3_666
O3 Dy01 O3 62.69(10) . 3_666
C015 N00J C00P 122.0(3) . .
C015 N00J O3 119.1(4) . .
C00P N00J O3 118.9(4) . .
C1G O1 Dy01 138.2(2) . .
C1E O2 Dy01 133.9(3) . .
N00J O3 Dy01 120.4(2) . .
N00J O3 Dy01 122.3(2) . 3_666
Dy01 O3 Dy01 117.31(10) . 3_666
C1C O009 Dy01 137.1(3) . .
C011 O00C Dy01 132.2(3) . .
C013 O00E Dy01 131.4(3) . .
C00Q O00F Dy01 135.0(2) . .
C5C S1C C2C 91.2(3) . .
C2C S1D C5D 90.3(9) . .
C5E S1E C2E 91.7(3) . .
C2E S1F C5F 89.1(11) . .
C5G S1G C2G 91.4(2) . .
C2G S1H C5H 89.6(13) . .

loop_
_geom_bond_atom_site_label_1
_geom_bond_atom_site_label_2
_geom_bond_distance
_geom_bond_site_symmetry_2
C2 C00Q 1.380(5) .
C2 C1G 1.417(5) .
C011 O00C 1.271(6) .
C011 C018 1.353(8) .
C011 C01N 1.529(7) .
C012 C015 1.372(6) .
C012 C20 1.388(7) .
C013 O00E 1.263(5) .
C013 C019 1.379(6) .
C013 C22 1.534(6) .
C015 N00J 1.339(6) .
C018 C1E 1.416(6) .
C019 C1C 1.415(6) .
C20 C00S 1.399(7) .
C20 C21 1.448(5) .
C21 N1 1.301(8) .
C21 C1A 1.420(6) .
C21 C1B 1.574(8) .
C1A C2A 1.3900 .
C1A C6A 1.3900 .
C2A C3A 1.3900 .
C3A C4A 1.3900 .
C4A C5A 1.3900 .
C5A C6A 1.3900 .
C1B C2B 1.3900 .
C1B C6B 1.3900 .
C2B C3B 1.3900 .
C3B C4B 1.3900 .
C4B C5B 1.3900 .
C5B C6B 1.3900 .
C22 F00K 1.306(6) .
C22 F00M 1.316(7) .
C22 F00I 1.321(6) .
N1 N01M 1.147(8) .
C1C O009 1.260(5) .
C1C C2C 1.466(6) .
C2C C3D 1.361(10) .
C2C C3C 1.362(8) .
C2C S1D 1.709(7) .
C2C S1C 1.717(4) .
C3C C4C 1.402(9) .
C4C C5C 1.363(7) .
C5C S1C 1.708(6) .
C3D C4D 1.399(10) .
C4D C5D 1.358(9) .
C5D S1D 1.709(9) .
C1E O2 1.257(5) .
C1E C2E 1.469(6) .
C2E C3F 1.357(10) .
C2E C3E 1.357(8) .
C2E S1F 1.705(8) .
C2E S1E 1.719(4) .
C3E C4E 1.394(8) .
C4E C5E 1.359(7) .
C5E S1E 1.716(6) .
C3F C4F 1.397(10) .
C4F C5F 1.353(9) .
C5F S1F 1.706(9) .
C1G O1 1.255(5) .
C1G C2G 1.467(5) .
C2G C3H 1.358(10) .
C2G C3G 1.361(7) .
C2G S1H 1.707(8) .
C2G S1G 1.722(4) .
C3G C4G 1.407(6) .
C4G C5G 1.359(6) .
C5G S1G 1.707(5) .
C3H C4H 1.397(10) .
C4H C5H 1.355(9) .
C5H S1H 1.708(9) .
C01L F1 1.312(7) .
C01L F2 1.324(6) .
C01L F3 1.350(6) .
C01L C00Q 1.539(6) .
C01N F00W 1.306(8) .
C01N F00V 1.322(7) .
C01N F00N 1.343(8) .
C00P N00J 1.342(6) .
C00P C00S 1.382(5) .
C00Q O00F 1.251(5) .
C1S Cl1S 1.695(6) .
C1S Cl2S 1.719(7) .
C1S Cl3S 1.721(7) .
C1T Cl2T 1.701(8) .
C1T Cl1T 1.704(8) .
C1T Cl3T 1.708(8) .
C1T Cl2T 2.18(4) 3_676
Cl2T C1T 2.18(4) 3_676
Cl2T Cl2T 2.35(7) 3_676
Dy01 O009 2.294(3) .
Dy01 O00C 2.315(3) .
Dy01 O00F 2.340(3) .
Dy01 O1 2.349(2) .
Dy01 O00E 2.356(3) .
Dy01 O2 2.379(3) .
Dy01 O3 2.395(3) .
Dy01 O3 2.397(2) 3_666
N00J O3 1.354(4) .
O3 Dy01 2.397(2) 3_666
